data_2220963
loop_
_publ_author_name
'Binzet, G\"un'
'Fl\"orke, Ulrich'
'K\"ulc\"u, Nevzat'
'Arslan, Hakan'

_publ_section_title
;
 4-Bromo-<i>N</i>-(di-<i>n</i>-propylcarbamothioyl)benzamide
;
_journal_coeditor_code AT2717
_journal_issue 3
_journal_name_full 'Acta Crystallographica Section E'
_journal_page_first o452
_journal_page_last o453
_journal_paper_doi 10.1107/S1600536809003511
_journal_volume 65
_journal_year 2009
_chemical_formula_iupac 'C14 H19 Br N2 O S'
_chemical_formula_moiety 'C14 H19 Br N2 O S'
_chemical_formula_sum 'C14 H19 Br N2 O S'
_chemical_formula_weight 343.28
_chemical_name_systematic
;
4-Bromo-<i>N</i>-(di-<i>n</i>-propylcarbamothioyl)benzamide
;
_space_group_IT_number 14
_symmetry_cell_setting monoclinic
_symmetry_space_group_name_Hall '-P 2ybc'
_symmetry_space_group_name_H-M 'P 1 21/c 1'
_atom_sites_solution_hydrogens difmap
_atom_sites_solution_primary direct
_atom_sites_solution_secondary difmap
_audit_creation_method SHELXL97
_cell_angle_alpha 90.00
_cell_angle_beta 108.956(3)
_cell_angle_gamma 90.00
_cell_formula_units_Z 8
_cell_length_a 21.104(3)
_cell_length_b 9.6940(12)
_cell_length_c 16.208(2)
_cell_measurement_reflns_used 948
_cell_measurement_temperature 120(2)
_cell_measurement_theta_max 26.45
_cell_measurement_theta_min 2.51
_cell_volume 3136.0(7)
_computing_cell_refinement 'SAINT (Bruker, 2002)'
_computing_data_collection 'SMART (Bruker, 2002)'
_computing_data_reduction 'SAINT (Bruker, 2002)'
_computing_molecular_graphics 'SHELXTL (Sheldrick, 2008)'
_computing_publication_material 'SHELXTL (Sheldrick, 2008)'
_computing_structure_refinement 'SHELXL97 (Sheldrick, 2008)'
_computing_structure_solution 'SHELXS97 (Sheldrick, 2008)'
_diffrn_ambient_temperature 120(2)
_diffrn_measured_fraction_theta_full 0.999
_diffrn_measured_fraction_theta_max 0.999
_diffrn_measurement_device_type 'Bruker SMART APEX'
_diffrn_measurement_method '\f and \w'
_diffrn_radiation_monochromator graphite
_diffrn_radiation_source 'sealed tube'
_diffrn_radiation_type MoK\a
_diffrn_radiation_wavelength 0.71073
_diffrn_reflns_av_R_equivalents 0.0736
_diffrn_reflns_av_sigmaI/netI 0.0842
_diffrn_reflns_limit_h_max 27
_diffrn_reflns_limit_h_min -27
_diffrn_reflns_limit_k_max 12
_diffrn_reflns_limit_k_min -12
_diffrn_reflns_limit_l_max 21
_diffrn_reflns_limit_l_min -21
_diffrn_reflns_number 27091
_diffrn_reflns_theta_full 27.88
_diffrn_reflns_theta_max 27.88
_diffrn_reflns_theta_min 2.04
_diffrn_standards_decay_% 0
_diffrn_standards_interval_time 430
_diffrn_standards_number 2739
_exptl_absorpt_coefficient_mu 2.749
_exptl_absorpt_correction_T_max 0.6522
_exptl_absorpt_correction_T_min 0.3520
_exptl_absorpt_correction_type multi-scan
_exptl_absorpt_process_details '(SADABS; Sheldrick, 2004)'
_exptl_crystal_colour colourless
_exptl_crystal_density_diffrn 1.454
_exptl_crystal_density_method 'not measured'
_exptl_crystal_description needle
_exptl_crystal_F_000 1408
_exptl_crystal_size_max 0.48
_exptl_crystal_size_mid 0.18
_exptl_crystal_size_min 0.17
_refine_diff_density_max 1.700
_refine_diff_density_min -0.714
_refine_ls_extinction_method none
_refine_ls_goodness_of_fit_ref 0.968
_refine_ls_hydrogen_treatment mixed
_refine_ls_matrix_type full
_refine_ls_number_parameters 340
_refine_ls_number_reflns 7470
_refine_ls_number_restraints 2
_refine_ls_restrained_S_all 0.968
_refine_ls_R_factor_all 0.0766
_refine_ls_R_factor_gt 0.0433
_refine_ls_shift/su_max 0.001
_refine_ls_shift/su_mean 0.000
_refine_ls_structure_factor_coef Fsqd
_refine_ls_weighting_details 'calc w = 1/[\s^2^(Fo^2^)+(0.0334P)^2^] where P=(Fo^2^+2Fc^2^)/3'
_refine_ls_weighting_scheme calc
_refine_ls_wR_factor_gt 0.0878
_refine_ls_wR_factor_ref 0.0942
_reflns_number_gt 4686
_reflns_number_total 7470
_reflns_threshold_expression I>2\s(I)
_cod_data_source_file at2717.cif
_cod_data_source_block I
_cod_original_cell_volume 3135.9(7)
_cod_original_sg_symbol_H-M 'P 21/c'
_cod_database_code 2220963
_cod_database_fobs_code 2220963

loop_
_symmetry_equiv_pos_as_xyz
'x, y, z'
'-x, y+1/2, -z+1/2'
'-x, -y, -z'
'x, -y-1/2, z-1/2'

loop_
_atom_site_type_symbol
_atom_site_label
_atom_site_fract_x
_atom_site_fract_y
_atom_site_fract_z
_atom_site_U_iso_or_equiv
_atom_site_adp_type
_atom_site_calc_flag
_atom_site_refinement_flags
_atom_site_occupancy
_atom_site_disorder_assembly
_atom_site_disorder_group
Br Br1 0.721214(18) 1.21378(4) 0.60004(2) 0.03477(11) Uani d . 1 . .
S S1 0.83552(4) 0.37951(8) 0.86296(5) 0.02170(19) Uani d . 1 . .
O O1 0.93367(10) 0.7028(2) 0.81254(14) 0.0262(5) Uani d . 1 . .
N N11 0.84288(12) 0.5668(3) 0.74656(17) 0.0183(6) Uani d D 1 . .
H H1 0.7986(4) 0.576(3) 0.735(2) 0.028(7) Uiso d D 1 . .
N N12 0.92646(12) 0.4005(3) 0.78106(16) 0.0204(6) Uani d . 1 . .
C C101 0.87200(14) 0.4481(3) 0.79479(19) 0.0184(7) Uani d . 1 . .
C C102 0.94737(15) 0.4434(3) 0.7063(2) 0.0236(7) Uani d . 1 . .
H H10A 0.9965 0.4320 0.7216 0.028 Uiso calc R 1 . .
H H10B 0.9368 0.5423 0.6940 0.028 Uiso calc R 1 . .
C C103 0.91272(16) 0.3599(4) 0.6251(2) 0.0277(8) Uani d . 1 . .
H H10C 0.9227 0.2608 0.6378 0.033 Uiso calc R 1 . .
H H10D 0.8637 0.3724 0.6093 0.033 Uiso calc R 1 . .
C C104 0.93463(18) 0.4015(4) 0.5486(2) 0.0384(10) Uani d . 1 . .
H H10E 0.9111 0.3449 0.4978 0.058 Uiso calc R 1 . .
H H10F 0.9831 0.3877 0.5635 0.058 Uiso calc R 1 . .
H H10G 0.9239 0.4990 0.5349 0.058 Uiso calc R 1 . .
C C105 0.96618(15) 0.2880(3) 0.8356(2) 0.0263(8) Uani d . 1 . .
H H10H 0.9928 0.2415 0.8034 0.032 Uiso calc R 1 . .
H H10I 0.9353 0.2190 0.8467 0.032 Uiso calc R 1 . .
C C106 1.01386(16) 0.3413(4) 0.9236(2) 0.0321(9) Uani d . 1 . .
H H10J 0.9868 0.3788 0.9581 0.039 Uiso calc R 1 . .
H H10K 1.0402 0.2627 0.9564 0.039 Uiso calc R 1 . .
C C107 1.06118(17) 0.4506(4) 0.9145(2) 0.0366(9) Uani d . 1 . .
H H10L 1.0897 0.4801 0.9726 0.055 Uiso calc R 1 . .
H H10M 1.0356 0.5298 0.8831 0.055 Uiso calc R 1 . .
H H10N 1.0893 0.4136 0.8820 0.055 Uiso calc R 1 . .
C C108 0.87557(15) 0.6931(3) 0.76526(19) 0.0190(7) Uani d . 1 . .
C C109 0.83589(14) 0.8153(3) 0.7228(2) 0.0177(7) Uani d . 1 . .
C C110 0.85099(15) 0.9410(3) 0.7660(2) 0.0206(7) Uani d . 1 . .
H H11A 0.8851 0.9452 0.8212 0.025 Uiso calc R 1 . .
C C111 0.81746(15) 1.0591(3) 0.7303(2) 0.0235(7) Uani d . 1 . .
H H11B 0.8271 1.1444 0.7606 0.028 Uiso calc R 1 . .
C C112 0.76883(16) 1.0505(3) 0.6482(2) 0.0231(7) Uani d . 1 . .
C C113 0.75382(16) 0.9288(3) 0.6034(2) 0.0242(7) Uani d . 1 . .
H H11C 0.7211 0.9258 0.5471 0.029 Uiso calc R 1 . .
C C114 0.78710(15) 0.8097(3) 0.6416(2) 0.0217(7) Uani d . 1 . .
H H11D 0.7764 0.7240 0.6118 0.026 Uiso calc R 1 . .
Br Br2 0.784401(18) -0.25845(4) 0.91522(2) 0.03427(11) Uani d . 1 . .
S S2 0.67033(4) 0.57023(9) 0.65301(5) 0.02282(19) Uani d . 1 . .
O O2 0.57058(10) 0.2585(2) 0.71095(15) 0.0286(5) Uani d . 1 . .
N N21 0.66312(12) 0.3906(3) 0.77447(17) 0.0205(6) Uani d D 1 . .
H H2 0.7080(3) 0.387(3) 0.7894(19) 0.028(7) Uiso d D 1 . .
N N22 0.58075(12) 0.5590(3) 0.73746(17) 0.0211(6) Uani d . 1 . .
C C201 0.63477(15) 0.5074(3) 0.7239(2) 0.0198(7) Uani d . 1 . .
C C202 0.53743(15) 0.6593(4) 0.6759(2) 0.0269(8) Uani d . 1 . .
H H20A 0.5640 0.7136 0.6470 0.032 Uiso calc R 1 . .
H H20B 0.5167 0.7236 0.7072 0.032 Uiso calc R 1 . .
C C203 0.4815(2) 0.5730(5) 0.6062(3) 0.0590(12) Uiso d . 1 . .
H H20C 0.5028 0.5082 0.5760 0.071 Uiso calc R 1 . .
H H20D 0.4557 0.5184 0.6359 0.071 Uiso calc R 1 . .
C C204 0.4363(2) 0.6658(5) 0.5424(3) 0.0759(15) Uiso d . 1 . .
H H20E 0.4023 0.6114 0.4990 0.114 Uiso calc R 1 . .
H H20F 0.4620 0.7201 0.5133 0.114 Uiso calc R 1 . .
H H20G 0.4143 0.7280 0.5723 0.114 Uiso calc R 1 . .
C C205 0.55988(16) 0.5263(3) 0.8138(2) 0.0265(8) Uani d . 1 . .
H H20H 0.5752 0.4323 0.8348 0.032 Uiso calc R 1 . .
H H20I 0.5104 0.5281 0.7965 0.032 Uiso calc R 1 . .
C C206 0.58920(17) 0.6295(4) 0.8863(2) 0.0324(9) Uani d . 1 . .
H H20J 0.5752 0.7236 0.8643 0.039 Uiso calc R 1 . .
H H20K 0.6387 0.6253 0.9045 0.039 Uiso calc R 1 . .
C C207 0.56663(19) 0.6012(4) 0.9654(2) 0.0459(11) Uani d . 1 . .
H H20L 0.5861 0.6705 1.0105 0.069 Uiso calc R 1 . .
H H20M 0.5817 0.5092 0.9885 0.069 Uiso calc R 1 . .
H H20N 0.5176 0.6059 0.9477 0.069 Uiso calc R 1 . .
C C208 0.62915(15) 0.2660(3) 0.7571(2) 0.0211(7) Uani d . 1 . .
C C209 0.66820(15) 0.1411(3) 0.7984(2) 0.0204(7) Uani d . 1 . .
C C210 0.65274(16) 0.0172(3) 0.7536(2) 0.0224(7) Uani d . 1 . .
H H21A 0.6184 0.0143 0.6985 0.027 Uiso calc R 1 . .
C C211 0.68704(16) -0.1023(3) 0.7884(2) 0.0238(7) Uani d . 1 . .
H H21B 0.6773 -0.1870 0.7574 0.029 Uiso calc R 1 . .
C C212 0.73567(16) -0.0953(3) 0.8693(2) 0.0243(8) Uani d . 1 . .
C C213 0.75084(16) 0.0257(3) 0.9163(2) 0.0253(8) Uani d . 1 . .
H H21C 0.7836 0.0272 0.9727 0.030 Uiso calc R 1 . .
C C214 0.71721(15) 0.1455(3) 0.8796(2) 0.0234(7) Uani d . 1 . .
H H21D 0.7278 0.2304 0.9102 0.028 Uiso calc R 1 . .

loop_
_atom_site_aniso_label
_atom_site_aniso_U_11
_atom_site_aniso_U_22
_atom_site_aniso_U_33
_atom_site_aniso_U_12
_atom_site_aniso_U_13
_atom_site_aniso_U_23
Br1 0.0403(2) 0.0273(2) 0.0392(2) 0.01111(16) 0.01621(18) 0.01217(16)
S1 0.0196(4) 0.0208(5) 0.0249(4) -0.0010(3) 0.0076(4) 0.0011(3)
O1 0.0162(12) 0.0206(13) 0.0367(14) -0.0004(9) 0.0017(11) -0.0033(10)
N11 0.0116(13) 0.0164(15) 0.0267(15) -0.0002(11) 0.0060(12) 0.0009(12)
N12 0.0174(14) 0.0166(15) 0.0272(15) 0.0022(11) 0.0073(12) 0.0000(12)
C101 0.0158(16) 0.0162(17) 0.0204(16) -0.0021(13) 0.0017(13) -0.0050(13)
C102 0.0209(17) 0.0221(19) 0.0317(19) 0.0003(14) 0.0137(15) -0.0016(15)
C103 0.0283(19) 0.025(2) 0.0284(19) -0.0011(15) 0.0067(16) -0.0041(15)
C104 0.039(2) 0.048(3) 0.029(2) -0.0021(18) 0.0125(18) -0.0080(18)
C105 0.0205(17) 0.022(2) 0.035(2) 0.0064(14) 0.0067(15) 0.0009(15)
C106 0.0219(18) 0.033(2) 0.038(2) 0.0077(16) 0.0042(17) 0.0048(17)
C107 0.0246(19) 0.040(2) 0.042(2) 0.0011(17) 0.0066(17) -0.0095(18)
C108 0.0212(18) 0.0187(18) 0.0202(17) -0.0016(14) 0.0112(15) -0.0038(13)
C109 0.0157(16) 0.0189(18) 0.0224(17) -0.0002(13) 0.0118(14) 0.0021(13)
C110 0.0195(17) 0.0199(19) 0.0227(17) -0.0040(14) 0.0074(14) -0.0020(14)
C111 0.0244(18) 0.0206(19) 0.0284(18) 0.0001(14) 0.0126(15) -0.0041(15)
C112 0.0275(18) 0.0176(19) 0.0282(19) 0.0062(14) 0.0147(16) 0.0082(14)
C113 0.0221(18) 0.029(2) 0.0201(17) 0.0004(15) 0.0053(14) 0.0002(15)
C114 0.0231(18) 0.0190(19) 0.0259(18) -0.0035(13) 0.0119(15) -0.0024(14)
Br2 0.0420(2) 0.0286(2) 0.0375(2) 0.01163(17) 0.02020(18) 0.01355(17)
S2 0.0195(4) 0.0242(5) 0.0263(4) 0.0003(3) 0.0095(4) -0.0001(4)
O2 0.0177(12) 0.0221(14) 0.0438(14) -0.0028(10) 0.0068(11) -0.0020(11)
N21 0.0155(14) 0.0159(15) 0.0304(16) 0.0008(11) 0.0076(13) -0.0001(12)
N22 0.0177(14) 0.0178(15) 0.0284(15) 0.0032(11) 0.0085(12) -0.0002(12)
C201 0.0156(16) 0.0183(18) 0.0231(17) -0.0028(13) 0.0030(14) -0.0053(14)
C202 0.0212(18) 0.033(2) 0.0246(19) 0.0117(15) 0.0048(15) 0.0006(15)
C205 0.0226(18) 0.026(2) 0.037(2) 0.0044(14) 0.0175(16) 0.0030(16)
C206 0.031(2) 0.040(2) 0.0271(19) -0.0021(17) 0.0097(16) -0.0020(17)
C207 0.044(2) 0.062(3) 0.036(2) 0.002(2) 0.020(2) -0.001(2)
C208 0.0196(17) 0.0200(19) 0.0270(17) 0.0001(14) 0.0121(15) -0.0032(14)
C209 0.0196(17) 0.0163(18) 0.0287(18) -0.0016(13) 0.0123(15) -0.0001(14)
C210 0.0209(18) 0.024(2) 0.0232(17) -0.0030(14) 0.0080(15) -0.0005(14)
C211 0.0298(19) 0.0175(19) 0.0277(19) 0.0000(14) 0.0140(16) -0.0014(14)
C212 0.0262(18) 0.021(2) 0.0311(19) 0.0042(15) 0.0171(16) 0.0084(15)
C213 0.0262(19) 0.025(2) 0.0249(18) -0.0016(15) 0.0079(15) 0.0005(15)
C214 0.0271(19) 0.0182(19) 0.0278(19) -0.0034(14) 0.0130(16) -0.0031(15)

loop_
_atom_type_symbol
_atom_type_description
_atom_type_scat_dispersion_real
_atom_type_scat_dispersion_imag
_atom_type_scat_source
C C 0.0033 0.0016 'International Tables Vol C Tables 4.2.6.8 and 6.1.1.4'
H H 0.0000 0.0000 'International Tables Vol C Tables 4.2.6.8 and 6.1.1.4'
N N 0.0061 0.0033 'International Tables Vol C Tables 4.2.6.8 and 6.1.1.4'
O O 0.0106 0.0060 'International Tables Vol C Tables 4.2.6.8 and 6.1.1.4'
S S 0.1246 0.1234 'International Tables Vol C Tables 4.2.6.8 and 6.1.1.4'
Br Br -0.2901 2.4595 'International Tables Vol C Tables 4.2.6.8 and 6.1.1.4'

loop_
_geom_angle_atom_site_label_1
_geom_angle_atom_site_label_2
_geom_angle_atom_site_label_3
_geom_angle_site_symmetry_1
_geom_angle_site_symmetry_3
_geom_angle
_geom_angle_publ_flag
C108 N11 C101 . . 120.0(2) ?
C108 N11 H1 . . 112(2) ?
C101 N11 H1 . . 116(2) ?
C101 N12 C102 . . 123.2(3) ?
C101 N12 C105 . . 120.7(3) ?
C102 N12 C105 . . 115.8(2) ?
N12 C101 N11 . . 115.8(3) ?
N12 C101 S1 . . 125.7(2) ?
N11 C101 S1 . . 118.5(2) ?
N12 C102 C103 . . 111.9(2) ?
N12 C102 H10A . . 109.2 ?
C103 C102 H10A . . 109.2 ?
N12 C102 H10B . . 109.2 ?
C103 C102 H10B . . 109.2 ?
H10A C102 H10B . . 107.9 ?
C104 C103 C102 . . 112.3(3) ?
C104 C103 H10C . . 109.1 ?
C102 C103 H10C . . 109.1 ?
C104 C103 H10D . . 109.1 ?
C102 C103 H10D . . 109.1 ?
H10C C103 H10D . . 107.9 ?
C103 C104 H10E . . 109.5 ?
C103 C104 H10F . . 109.5 ?
H10E C104 H10F . . 109.5 ?
C103 C104 H10G . . 109.5 ?
H10E C104 H10G . . 109.5 ?
H10F C104 H10G . . 109.5 ?
N12 C105 C106 . . 112.2(3) ?
N12 C105 H10H . . 109.2 ?
C106 C105 H10H . . 109.2 ?
N12 C105 H10I . . 109.2 ?
C106 C105 H10I . . 109.2 ?
H10H C105 H10I . . 107.9 ?
C107 C106 C105 . . 113.8(3) ?
C107 C106 H10J . . 108.8 ?
C105 C106 H10J . . 108.8 ?
C107 C106 H10K . . 108.8 ?
C105 C106 H10K . . 108.8 ?
H10J C106 H10K . . 107.7 ?
C106 C107 H10L . . 109.5 ?
C106 C107 H10M . . 109.5 ?
H10L C107 H10M . . 109.5 ?
C106 C107 H10N . . 109.5 ?
H10L C107 H10N . . 109.5 ?
H10M C107 H10N . . 109.5 ?
O1 C108 N11 . . 122.1(3) ?
O1 C108 C109 . . 122.0(3) ?
N11 C108 C109 . . 115.9(3) ?
C114 C109 C110 . . 119.4(3) ?
C114 C109 C108 . . 122.9(3) ?
C110 C109 C108 . . 117.6(3) ?
C111 C110 C109 . . 121.1(3) ?
C111 C110 H11A . . 119.4 ?
C109 C110 H11A . . 119.4 ?
C110 C111 C112 . . 118.2(3) ?
C110 C111 H11B . . 120.9 ?
C112 C111 H11B . . 120.9 ?
C113 C112 C111 . . 122.0(3) ?
C113 C112 Br1 . . 120.0(2) ?
C111 C112 Br1 . . 117.9(2) ?
C112 C113 C114 . . 119.0(3) ?
C112 C113 H11C . . 120.5 ?
C114 C113 H11C . . 120.5 ?
C109 C114 C113 . . 120.2(3) ?
C109 C114 H11D . . 119.9 ?
C113 C114 H11D . . 119.9 ?
C208 N21 C201 . . 119.2(3) ?
C208 N21 H2 . . 117(2) ?
C201 N21 H2 . . 114(2) ?
C201 N22 C205 . . 124.3(3) ?
C201 N22 C202 . . 120.9(3) ?
C205 N22 C202 . . 114.8(2) ?
N22 C201 N21 . . 115.6(3) ?
N22 C201 S2 . . 125.2(2) ?
N21 C201 S2 . . 119.3(2) ?
N22 C202 C203 . . 106.8(3) ?
N22 C202 H20A . . 110.4 ?
C203 C202 H20A . . 110.4 ?
N22 C202 H20B . . 110.4 ?
C203 C202 H20B . . 110.4 ?
H20A C202 H20B . . 108.6 ?
C204 C203 C202 . . 110.1(4) ?
C204 C203 H20C . . 109.6 ?
C202 C203 H20C . . 109.6 ?
C204 C203 H20D . . 109.6 ?
C202 C203 H20D . . 109.6 ?
H20C C203 H20D . . 108.2 ?
C203 C204 H20E . . 109.5 ?
C203 C204 H20F . . 109.5 ?
H20E C204 H20F . . 109.5 ?
C203 C204 H20G . . 109.5 ?
H20E C204 H20G . . 109.5 ?
H20F C204 H20G . . 109.5 ?
N22 C205 C206 . . 110.5(3) ?
N22 C205 H20H . . 109.5 ?
C206 C205 H20H . . 109.5 ?
N22 C205 H20I . . 109.5 ?
C206 C205 H20I . . 109.5 ?
H20H C205 H20I . . 108.1 ?
C205 C206 C207 . . 111.9(3) ?
C205 C206 H20J . . 109.2 ?
C207 C206 H20J . . 109.2 ?
C205 C206 H20K . . 109.2 ?
C207 C206 H20K . . 109.2 ?
H20J C206 H20K . . 107.9 ?
C206 C207 H20L . . 109.5 ?
C206 C207 H20M . . 109.5 ?
H20L C207 H20M . . 109.5 ?
C206 C207 H20N . . 109.5 ?
H20L C207 H20N . . 109.5 ?
H20M C207 H20N . . 109.5 ?
O2 C208 N21 . . 122.1(3) ?
O2 C208 C209 . . 121.8(3) ?
N21 C208 C209 . . 116.2(3) ?
C214 C209 C210 . . 120.0(3) ?
C214 C209 C208 . . 122.3(3) ?
C210 C209 C208 . . 117.7(3) ?
C211 C210 C209 . . 120.5(3) ?
C211 C210 H21A . . 119.7 ?
C209 C210 H21A . . 119.7 ?
C212 C211 C210 . . 118.4(3) ?
C212 C211 H21B . . 120.8 ?
C210 C211 H21B . . 120.8 ?
C213 C212 C211 . . 122.3(3) ?
C213 C212 Br2 . . 119.5(3) ?
C211 C212 Br2 . . 118.1(2) ?
C212 C213 C214 . . 118.7(3) ?
C212 C213 H21C . . 120.7 ?
C214 C213 H21C . . 120.7 ?
C209 C214 C213 . . 120.1(3) ?
C209 C214 H21D . . 120.0 ?
C213 C214 H21D . . 120.0 ?

loop_
_geom_bond_atom_site_label_1
_geom_bond_atom_site_label_2
_geom_bond_site_symmetry_2
_geom_bond_distance
_geom_bond_publ_flag
Br1 C112 . 1.901(3) ?
S1 C101 . 1.676(3) ?
O1 C108 . 1.220(3) ?
N11 C108 . 1.389(4) ?
N11 C101 . 1.415(4) ?
N11 H1 . 0.896(15) ?
N12 C101 . 1.323(4) ?
N12 C102 . 1.478(4) ?
N12 C105 . 1.481(4) ?
C102 C103 . 1.515(4) ?
C102 H10A . 0.9900 ?
C102 H10B . 0.9900 ?
C103 C104 . 1.512(4) ?
C103 H10C . 0.9900 ?
C103 H10D . 0.9900 ?
C104 H10E . 0.9800 ?
C104 H10F . 0.9800 ?
C104 H10G . 0.9800 ?
C105 C106 . 1.543(4) ?
C105 H10H . 0.9900 ?
C105 H10I . 0.9900 ?
C106 C107 . 1.495(5) ?
C106 H10J . 0.9900 ?
C106 H10K . 0.9900 ?
C107 H10L . 0.9800 ?
C107 H10M . 0.9800 ?
C107 H10N . 0.9800 ?
C108 C109 . 1.484(4) ?
C109 C114 . 1.384(4) ?
C109 C110 . 1.390(4) ?
C110 C111 . 1.371(4) ?
C110 H11A . 0.9500 ?
C111 C112 . 1.394(4) ?
C111 H11B . 0.9500 ?
C112 C113 . 1.367(4) ?
C113 C114 . 1.388(4) ?
C113 H11C . 0.9500 ?
C114 H11D . 0.9500 ?
Br2 C212 . 1.902(3) ?
S2 C201 . 1.678(3) ?
O2 C208 . 1.221(3) ?
N21 C208 . 1.386(4) ?
N21 C201 . 1.412(4) ?
N21 H2 . 0.899(14) ?
N22 C201 . 1.327(4) ?
N22 C205 . 1.476(4) ?
N22 C202 . 1.477(4) ?
C202 C203 . 1.582(5) ?
C202 H20A . 0.9900 ?
C202 H20B . 0.9900 ?
C203 C204 . 1.465(6) ?
C203 H20C . 0.9900 ?
C203 H20D . 0.9900 ?
C204 H20E . 0.9800 ?
C204 H20F . 0.9800 ?
C204 H20G . 0.9800 ?
C205 C206 . 1.515(4) ?
C205 H20H . 0.9900 ?
C205 H20I . 0.9900 ?
C206 C207 . 1.529(4) ?
C206 H20J . 0.9900 ?
C206 H20K . 0.9900 ?
C207 H20L . 0.9800 ?
C207 H20M . 0.9800 ?
C207 H20N . 0.9800 ?
C208 C209 . 1.495(4) ?
C209 C214 . 1.385(4) ?
C209 C210 . 1.387(4) ?
C210 C211 . 1.386(4) ?
C210 H21A . 0.9500 ?
C211 C212 . 1.380(4) ?
C211 H21B . 0.9500 ?
C212 C213 . 1.379(4) ?
C213 C214 . 1.390(4) ?
C213 H21C . 0.9500 ?
C214 H21D . 0.9500 ?

loop_
_geom_hbond_atom_site_label_D
_geom_hbond_atom_site_label_H
_geom_hbond_atom_site_label_A
_geom_hbond_site_symmetry_A
_geom_hbond_distance_DH
_geom_hbond_distance_HA
_geom_hbond_distance_DA
_geom_hbond_angle_DHA
N11 H1 S2 . 0.896(15) 2.600(19) 3.460(3) 161(3)
N21 H2 S1 . 0.899(14) 2.566(17) 3.452(3) 169(2)

loop_
_geom_torsion_atom_site_label_1
_geom_torsion_atom_site_label_2
_geom_torsion_atom_site_label_3
_geom_torsion_atom_site_label_4
_geom_torsion_site_symmetry_1
_geom_torsion_site_symmetry_2
_geom_torsion_site_symmetry_3
_geom_torsion_site_symmetry_4
_geom_torsion
_geom_torsion_publ_flag
C102 N12 C101 N11 . . . . -14.7(4) ?
C105 N12 C101 N11 . . . . 172.2(3) ?
C102 N12 C101 S1 . . . . 165.0(2) ?
C105 N12 C101 S1 . . . . -8.1(4) ?
C108 N11 C101 N12 . . . . -69.6(4) ?
C108 N11 C101 S1 . . . . 110.7(3) ?
C101 N12 C102 C103 . . . . -84.6(4) ?
C105 N12 C102 C103 . . . . 88.8(3) ?
N12 C102 C103 C104 . . . . -179.1(3) ?
C101 N12 C105 C106 . . . . -81.1(4) ?
C102 N12 C105 C106 . . . . 105.3(3) ?
N12 C105 C106 C107 . . . . -56.6(4) ?
C101 N11 C108 O1 . . . . 11.9(4) ?
C101 N11 C108 C109 . . . . -169.3(2) ?
O1 C108 C109 C114 . . . . 147.1(3) ?
N11 C108 C109 C114 . . . . -31.8(4) ?
O1 C108 C109 C110 . . . . -30.3(4) ?
N11 C108 C109 C110 . . . . 150.9(3) ?
C114 C109 C110 C111 . . . . 1.3(4) ?
C108 C109 C110 C111 . . . . 178.7(3) ?
C109 C110 C111 C112 . . . . -1.6(4) ?
C110 C111 C112 C113 . . . . 0.4(5) ?
C110 C111 C112 Br1 . . . . 178.7(2) ?
C111 C112 C113 C114 . . . . 1.2(5) ?
Br1 C112 C113 C114 . . . . -177.1(2) ?
C110 C109 C114 C113 . . . . 0.3(4) ?
C108 C109 C114 C113 . . . . -177.0(3) ?
C112 C113 C114 C109 . . . . -1.6(4) ?
C205 N22 C201 N21 . . . . 15.9(4) ?
C202 N22 C201 N21 . . . . -165.8(3) ?
C205 N22 C201 S2 . . . . -164.0(2) ?
C202 N22 C201 S2 . . . . 14.2(4) ?
C208 N21 C201 N22 . . . . 70.4(4) ?
C208 N21 C201 S2 . . . . -109.6(3) ?
C201 N22 C202 C203 . . . . 91.1(3) ?
C205 N22 C202 C203 . . . . -90.5(3) ?
N22 C202 C203 C204 . . . . -179.9(3) ?
C201 N22 C205 C206 . . . . 91.7(4) ?
C202 N22 C205 C206 . . . . -86.6(3) ?
N22 C205 C206 C207 . . . . 178.1(3) ?
C201 N21 C208 O2 . . . . -13.6(4) ?
C201 N21 C208 C209 . . . . 166.7(3) ?
O2 C208 C209 C214 . . . . -146.2(3) ?
N21 C208 C209 C214 . . . . 33.6(4) ?
O2 C208 C209 C210 . . . . 32.2(4) ?
N21 C208 C209 C210 . . . . -148.1(3) ?
C214 C209 C210 C211 . . . . -1.5(4) ?
C208 C209 C210 C211 . . . . -179.9(3) ?
C209 C210 C211 C212 . . . . 1.4(4) ?
C210 C211 C212 C213 . . . . 0.3(5) ?
C210 C211 C212 Br2 . . . . -178.1(2) ?
C211 C212 C213 C214 . . . . -1.9(5) ?
Br2 C212 C213 C214 . . . . 176.5(2) ?
C210 C209 C214 C213 . . . . -0.1(4) ?
C208 C209 C214 C213 . . . . 178.2(3) ?
C212 C213 C214 C209 . . . . 1.8(5) ?
